data_4128991
loop_
_publ_author_name
'Citek, Cooper'
'Oyala, Paul H.'
'Peters, Jonas C.'

_publ_section_title
;
 Mononuclear Fe(I) and Fe(II) Acetylene Adducts and Their Reductive
 Protonation to Terminal Fe(IV) and Fe(V) Carbynes.
;
_journal_issue 38
_journal_name_full 'Journal of the American Chemical Society'
_journal_page_first 15211
_journal_page_last 15221
_journal_paper_doi 10.1021/jacs.9b06987
_journal_volume 141
_journal_year 2019
_chemical_formula_moiety 'C38 H56 Fe P3 Si, C32 H12 B F24'
_chemical_formula_sum 'C70 H68 B F24 Fe P3 Si'
_chemical_formula_weight 1552.90
_space_group_crystal_system monoclinic
_space_group_IT_number 14
_space_group_name_Hall '-P 2yn'
_space_group_name_H-M_alt 'P 1 21/n 1'
_atom_sites_solution_hydrogens difmap
_audit_creation_date 2019-06-04
_audit_creation_method
;
Olex2 1.2
(compiled 2018.05.29 svn.r3508 for OlexSys, GUI svn.r5506)
;
_cell_angle_alpha 90
_cell_angle_beta 92.285(12)
_cell_angle_gamma 90
_cell_formula_units_Z 4
_cell_length_a 12.847(4)
_cell_length_b 38.230(11)
_cell_length_c 14.423(4)
_cell_measurement_reflns_used 9363
_cell_measurement_temperature 100(2)
_cell_measurement_theta_max 36.04
_cell_measurement_theta_min 2.23
_cell_volume 7078(4)
_computing_cell_refinement 'SAINT V8.38A (?, 2016)'
_computing_data_reduction 'SAINT V8.38A (?, 2016)'
_computing_molecular_graphics 'Olex2 (Dolomanov et al., 2009)'
_computing_publication_material 'Olex2 (Dolomanov et al., 2009)'
_computing_structure_refinement 'XL (Sheldrick, 2008)'
_diffrn_ambient_temperature 100.0
_diffrn_detector 'CPAD Area Detector'
_diffrn_detector_area_resol_mean 7.69
_diffrn_detector_type 'Bruker PHOTON II'
_diffrn_measured_fraction_theta_full 0.999
_diffrn_measured_fraction_theta_max 0.985
_diffrn_measurement_device '\k-geometry diffractometer'
_diffrn_measurement_device_type 'Bruker D8 VENTURE'
_diffrn_measurement_method '\f and \w scans'
_diffrn_radiation_monochromator 'multilayer mirrors'
_diffrn_radiation_type MoK\a
_diffrn_radiation_wavelength 0.71073
_diffrn_reflns_av_R_equivalents 0.0493
_diffrn_reflns_av_unetI/netI 0.0303
_diffrn_reflns_Laue_measured_fraction_full 0.999
_diffrn_reflns_Laue_measured_fraction_max 0.985
_diffrn_reflns_limit_h_max 21
_diffrn_reflns_limit_h_min -21
_diffrn_reflns_limit_k_max 63
_diffrn_reflns_limit_k_min -63
_diffrn_reflns_limit_l_max 23
_diffrn_reflns_limit_l_min -24
_diffrn_reflns_number 246172
_diffrn_reflns_point_group_measured_fraction_full 0.999
_diffrn_reflns_point_group_measured_fraction_max 0.985
_diffrn_reflns_theta_full 25.242
_diffrn_reflns_theta_max 36.358
_diffrn_reflns_theta_min 2.231
_diffrn_source 'microfocus sealed tube'
_diffrn_source_current 1
_diffrn_source_power 0.05
_diffrn_source_type 'Incoatec I\mS HB'
_diffrn_source_voltage 50
_diffrn_standards_number 0
_exptl_absorpt_coefficient_mu 0.402
_exptl_absorpt_correction_T_max 1.0000
_exptl_absorpt_correction_T_min 0.9442
_exptl_absorpt_correction_type multi-scan
_exptl_crystal_colour brown
_exptl_crystal_density_diffrn 1.457
_exptl_crystal_description block
_exptl_crystal_F_000 3176
_exptl_crystal_size_max 0.23
_exptl_crystal_size_mid 0.19
_exptl_crystal_size_min 0.18
_refine_diff_density_max 1.508
_refine_diff_density_min -0.765
_refine_diff_density_rms 0.089
_refine_ls_extinction_method none
_refine_ls_goodness_of_fit_ref 1.246
_refine_ls_hydrogen_treatment refall
_refine_ls_matrix_type full
_refine_ls_number_parameters 1186
_refine_ls_number_reflns 33899
_refine_ls_number_restraints 0
_refine_ls_restrained_S_all 1.246
_refine_ls_R_factor_all 0.0868
_refine_ls_R_factor_gt 0.0742
_refine_ls_shift/su_max 0.001
_refine_ls_shift/su_mean 0.000
_refine_ls_structure_factor_coef Fsqd
_refine_ls_weighting_details 'w=1/[\s^2^(Fo^2^)+(0.0402P)^2^+9.7721P] where P=(Fo^2^+2Fc^2^)/3'
_refine_ls_weighting_scheme calc
_refine_ls_wR_factor_gt 0.1600
_refine_ls_wR_factor_ref 0.1649
_reflns_Friedel_coverage 0.000
_reflns_number_gt 28960
_reflns_number_total 33899
_reflns_threshold_expression 'I > 2\s(I)'
_cod_data_source_file ja9b06987_si_002.cif
_cod_data_source_block v18199
_cod_database_code 4128991
_shelx_shelxl_version_number 2018/3
_shelx_space_group_comment
;
The symmetry employed for this shelxl refinement is uniquely defined
by the following loop, which should always be used as a source of
symmetry information in preference to the above space-group names.
They are only intended as comments.
;
_shelx_estimated_absorpt_t_max 0.931
_shelx_estimated_absorpt_t_min 0.913
_olex2_refinement_description
;
1. Others
 Sof(F5)=Sof(F6)=Sof(F7)=1-FVAR(1)
 Sof(F00P)=Sof(F00Q)=Sof(F00W)=FVAR(1)
;
_olex2_submission_special_instructions 'No special instructions were received'

loop_
_space_group_symop_operation_xyz
'x, y, z'
'-x+1/2, y+1/2, -z+1/2'
'-x, -y, -z'
'x-1/2, -y-1/2, z-1/2'

loop_
_atom_site_label
_atom_site_type_symbol
_atom_site_fract_x
_atom_site_fract_y
_atom_site_fract_z
_atom_site_U_iso_or_equiv
_atom_site_adp_type
_atom_site_occupancy
_atom_site_site_symmetry_order
_atom_site_calc_flag
_atom_site_refinement_flags_occupancy
_atom_site_disorder_assembly
_atom_site_disorder_group
Fe01 Fe 0.20094(2) 0.36553(2) 0.12327(2) 0.01468(5) Uani 1 1 d . . .
P002 P 0.33488(4) 0.33823(2) 0.21220(3) 0.01706(8) Uani 1 1 d . . .
P003 P 0.10418(3) 0.41252(2) 0.19229(3) 0.01572(8) Uani 1 1 d . . .
P004 P 0.24365(4) 0.37132(2) -0.04088(3) 0.01771(8) Uani 1 1 d . . .
Si00 Si 0.32489(4) 0.41137(2) 0.13304(3) 0.01362(8) Uani 1 1 d . . .
F006 F 0.63985(11) 0.46816(4) 0.30828(9) 0.0302(3) Uani 1 1 d . . .
F007 F 0.78809(14) 0.24523(4) 0.37994(10) 0.0388(4) Uani 1 1 d . . .
F008 F 0.75930(13) 0.48628(4) 0.40449(11) 0.0392(4) Uani 1 1 d . . .
F009 F 0.36938(11) 0.40668(5) 0.61481(12) 0.0398(4) Uani 1 1 d . . .
F00A F 0.35336(11) 0.44634(5) 0.51105(10) 0.0365(3) Uani 1 1 d . . .
F00B F 0.78124(13) 0.43875(4) 0.32886(11) 0.0384(4) Uani 1 1 d . . .
F00C F 0.75127(18) 0.44109(4) 1.01133(11) 0.0488(5) Uani 1 1 d . . .
F00D F 0.51342(13) 0.25574(5) 0.72149(12) 0.0444(4) Uani 1 1 d . . .
F00E F 0.76374(19) 0.46396(4) 0.87794(13) 0.0555(6) Uani 1 1 d . . .
F00F F 0.41919(13) 0.45905(5) 0.64549(13) 0.0492(5) Uani 1 1 d . . .
F00G F 0.45164(14) 0.23577(4) 0.59291(15) 0.0482(4) Uani 1 1 d . . .
F00H F 0.64393(17) 0.26167(5) 0.31344(11) 0.0508(5) Uani 1 1 d . . .
F00I F 0.77486(19) 0.29682(4) 0.32181(11) 0.0512(5) Uani 1 1 d . . .
F00J F 1.17562(12) 0.44438(5) 0.63827(15) 0.0479(4) Uani 1 1 d . . .
F00K F 0.40531(12) 0.28632(4) 0.63958(15) 0.0452(4) Uani 1 1 d . . .
F00L F 0.8443(2) 0.28867(5) 0.92585(12) 0.0657(7) Uani 1 1 d . . .
F00M F 0.61691(16) 0.44801(5) 0.92386(19) 0.0680(7) Uani 1 1 d . . .
F00N F 0.80522(17) 0.31798(4) 1.04449(11) 0.0479(5) Uani 1 1 d . . .
F00O F 1.0403(2) 0.45999(6) 0.7010(2) 0.0884(10) Uani 1 1 d . . .
F00P F 1.22213(17) 0.32257(7) 0.5801(3) 0.0715(9) Uani 0.940(4) 1 d P A 1
F00Q F 1.0985(2) 0.29975(7) 0.50241(17) 0.0710(10) Uani 0.940(4) 1 d P A 1
C00R C 0.64910(16) 0.36135(6) 0.20458(16) 0.0257(4) Uani 1 1 d . . .
H00R H 0.715(3) 0.3507(9) 0.216(2) 0.039(9) Uiso 1 1 d . . .
F00S F 0.6879(2) 0.29206(7) 0.9626(2) 0.0974(11) Uani 1 1 d . . .
C00T C 0.52342(13) 0.42633(5) 0.54854(12) 0.0163(3) Uani 1 1 d . . .
C00U C 0.41661(15) 0.43454(6) 0.57950(14) 0.0232(3) Uani 1 1 d . . .
C00V C 0.94699(16) 0.34042(5) 0.60567(14) 0.0217(3) Uani 1 1 d . . .
H00V H 0.920(2) 0.3180(7) 0.6005(17) 0.015(6) Uiso 1 1 d . . .
F00W F 1.1154(3) 0.29010(6) 0.64597(18) 0.0854(12) Uani 0.940(4) 1 d P A 1
C00X C 0.45695(13) 0.39343(4) 0.16609(12) 0.0158(3) Uani 1 1 d . . .
C00Y C 0.62280(15) 0.31048(5) 0.62807(14) 0.0202(3) Uani 1 1 d . . .
H00Y H 0.599(2) 0.3184(7) 0.6865(19) 0.022(7) Uiso 1 1 d . . .
C00Z C 1.03237(15) 0.40646(5) 0.62207(14) 0.0223(3) Uani 1 1 d . . .
C010 C 0.57427(16) 0.28143(5) 0.58657(15) 0.0231(4) Uani 1 1 d . . .
C011 C 0.60686(18) 0.26884(5) 0.50215(16) 0.0271(4) Uani 1 1 d . . .
H011 H 0.575(2) 0.2499(7) 0.4766(18) 0.019(6) Uiso 1 1 d . . .
C012 C 0.28614(15) 0.41598(5) -0.06102(12) 0.0181(3) Uani 1 1 d . . .
C013 C 0.35808(15) 0.47133(5) 0.25706(14) 0.0207(3) Uani 1 1 d . . .
H013 H 0.428(2) 0.4725(7) 0.2367(18) 0.015(6) Uiso 1 1 d . . .
F014 F 1.0437(2) 0.46178(6) 0.5571(2) 0.1057(13) Uani 1 1 d . . .
C015 C 0.68708(19) 0.28604(5) 0.46022(14) 0.0259(4) Uani 1 1 d . . .
C016 C 0.28945(14) 0.44611(4) 0.21927(12) 0.0158(3) Uani 1 1 d . . .
C017 C 0.15407(17) 0.46975(5) 0.31460(14) 0.0230(3) Uani 1 1 d . . .
H017 H 0.088(2) 0.4705(8) 0.335(2) 0.024(7) Uiso 1 1 d . . .
C018 C 1.07380(17) 0.44280(6) 0.62731(19) 0.0311(5) Uani 1 1 d . . .
C019 C 0.08012(16) 0.45936(5) 0.04337(14) 0.0228(3) Uani 1 1 d . . .
H01A H 0.113(2) 0.4780(8) 0.077(2) 0.031(8) Uiso 1 1 d . . .
H01B H 0.036(2) 0.4701(8) -0.004(2) 0.029(7) Uiso 1 1 d . . .
H01C H 0.131(2) 0.4465(8) 0.010(2) 0.032(8) Uiso 1 1 d . . .
C01A C 0.46139(14) 0.35880(4) 0.19763(13) 0.0169(3) Uani 1 1 d . . .
C01B C 0.55804(15) 0.34283(5) 0.21636(15) 0.0226(3) Uani 1 1 d . . .
H01D H 0.565(2) 0.3194(7) 0.2360(18) 0.016(6) Uiso 1 1 d . . .
C01C C -0.07868(17) 0.37728(6) 0.24635(18) 0.0285(4) Uani 1 1 d . . .
H01E H -0.110(2) 0.3857(8) 0.189(2) 0.028(7) Uiso 1 1 d . . .
H01F H -0.123(3) 0.3771(9) 0.288(2) 0.036(8) Uiso 1 1 d . . .
H01G H -0.055(2) 0.3529(8) 0.235(2) 0.030(8) Uiso 1 1 d . . .
C01D C 0.92560(15) 0.40148(5) 0.62676(14) 0.0202(3) Uani 1 1 d . . .
H01Y H 0.883(2) 0.4210(7) 0.6388(19) 0.023(7) Uiso 1 1 d . . .
C01E C 1.05452(16) 0.34527(5) 0.60081(13) 0.0227(3) Uani 1 1 d . . .
C01F C 0.27804(19) 0.43235(6) -0.14769(14) 0.0259(4) Uani 1 1 d . . .
H01H H 0.250(2) 0.4217(8) -0.199(2) 0.031(8) Uiso 1 1 d . . .
C01G C 0.71032(16) 0.45756(5) 0.37350(14) 0.0225(3) Uani 1 1 d . . .
C01H C 0.35025(18) 0.34535(5) -0.09371(14) 0.0242(4) Uani 1 1 d . . .
H01I H 0.340(2) 0.3214(8) -0.078(2) 0.031(8) Uiso 1 1 d . . .
C01I C 0.64536(15) 0.39588(5) 0.17469(15) 0.0236(4) Uani 1 1 d . . .
H01J H 0.707(2) 0.4089(8) 0.165(2) 0.027(7) Uiso 1 1 d . . .
C01J C 0.54998(15) 0.41168(5) 0.15482(14) 0.0205(3) Uani 1 1 d . . .
H01K H 0.546(2) 0.4346(7) 0.1286(19) 0.022(7) Uiso 1 1 d . . .
C01K C 0.45730(18) 0.35671(6) -0.05457(17) 0.0285(4) Uani 1 1 d . . .
H01L H 0.474(2) 0.3807(9) -0.076(2) 0.032(8) Uiso 1 1 d . . .
H01M H 0.504(3) 0.3410(10) -0.077(3) 0.052(10) Uiso 1 1 d . . .
H01N H 0.465(2) 0.3558(8) 0.010(2) 0.025(7) Uiso 1 1 d . . .
C01L C 0.01273(15) 0.39959(6) 0.28285(14) 0.0221(3) Uani 1 1 d . . .
H01O H -0.015(2) 0.4218(7) 0.3031(17) 0.015(6) Uiso 1 1 d . . .
C01M C 0.33531(18) 0.37644(6) 0.37736(15) 0.0267(4) Uani 1 1 d . . .
H01P H 0.410(3) 0.3850(8) 0.376(2) 0.035(8) Uiso 1 1 d . . .
H01Q H 0.317(3) 0.3766(8) 0.441(2) 0.033(8) Uiso 1 1 d . . .
H01R H 0.289(2) 0.3925(7) 0.3431(18) 0.016(6) Uiso 1 1 d . . .
C01N C 0.3590(2) 0.48375(5) -0.08172(16) 0.0287(4) Uani 1 1 d . . .
H01S H 0.383(3) 0.5064(9) -0.091(2) 0.035(8) Uiso 1 1 d . . .
C01O C 0.7238(2) 0.27273(6) 0.36899(15) 0.0337(5) Uani 1 1 d . . .
C01P C 0.32993(14) 0.43348(4) 0.01637(12) 0.0160(3) Uani 1 1 d . . .
C01Q C 0.73133(15) 0.40355(5) 0.88244(13) 0.0184(3) Uani 1 1 d . . .
C01R C 0.71631(19) 0.43898(5) 0.92318(15) 0.0258(4) Uani 1 1 d . . .
C01S C 0.75930(15) 0.34235(5) 0.89843(13) 0.0200(3) Uani 1 1 d . . .
C01T C 0.32489(18) 0.49531(5) 0.32221(15) 0.0254(4) Uani 1 1 d . . .
H01T H 0.371(2) 0.5113(8) 0.346(2) 0.028(7) Uiso 1 1 d . . .
C01U C 0.87902(15) 0.36844(5) 0.61765(13) 0.0190(3) Uani 1 1 d . . .
C01V C 0.13271(17) 0.36375(6) -0.12537(14) 0.0247(4) Uani 1 1 d . . .
H01V H 0.162(2) 0.3699(7) -0.1851(18) 0.014(6) Uiso 1 1 d . . .
C01W C 0.73540(18) 0.31504(5) 0.50176(14) 0.0237(4) Uani 1 1 d . . .
H01Z H 0.790(2) 0.3255(7) 0.4699(19) 0.020(6) Uiso 1 1 d . . .
C01X C 0.06571(19) 0.38193(8) 0.36705(17) 0.0337(5) Uani 1 1 d . . .
H01U H 0.096(3) 0.3593(9) 0.353(2) 0.042(9) Uiso 1 1 d . . .
H01W H 0.014(3) 0.3790(10) 0.414(3) 0.047(10) Uiso 1 1 d . . .
H01X H 0.116(3) 0.3969(8) 0.394(2) 0.032(8) Uiso 1 1 d . . .
C01Y C 0.58473(14) 0.40232(5) 0.59810(12) 0.0167(3) Uani 1 1 d . . .
H01 H 0.559(2) 0.3914(7) 0.6465(19) 0.020(6) Uiso 1 1 d . . .
C01Z C 0.56221(14) 0.44448(5) 0.47372(12) 0.0177(3) Uani 1 1 d . . .
H0AA H 0.520(2) 0.4593(8) 0.443(2) 0.035(8) Uiso 1 1 d . . .
C020 C 0.36700(16) 0.46756(5) 0.00456(15) 0.0218(3) Uani 1 1 d . . .
H020 H 0.393(2) 0.4795(8) 0.056(2) 0.024(7) Uiso 1 1 d . . .
C021 C 0.2891(2) 0.26435(6) 0.2270(3) 0.0411(7) Uani 1 1 d . . .
H02A H 0.256(2) 0.2706(8) 0.286(2) 0.024(7) Uiso 1 1 d . . .
H02B H 0.333(3) 0.2407(11) 0.229(3) 0.059(11) Uiso 1 1 d . . .
H02C H 0.232(3) 0.2605(9) 0.183(2) 0.044(9) Uiso 1 1 d . . .
C022 C 0.22353(18) 0.49436(6) 0.35120(15) 0.0266(4) Uani 1 1 d . . .
H022 H 0.201(3) 0.5104(9) 0.399(2) 0.037(8) Uiso 1 1 d . . .
C023 C 1.09855(16) 0.37829(6) 0.60857(14) 0.0241(4) Uani 1 1 d . . .
H023 H 1.171(2) 0.3811(8) 0.603(2) 0.026(7) Uiso 1 1 d . . .
C024 C 0.32451(16) 0.33916(5) 0.34085(14) 0.0227(3) Uani 1 1 d . . .
H024 H 0.256(2) 0.3308(8) 0.350(2) 0.027(7) Uiso 1 1 d . . .
C025 C 0.18662(14) 0.44574(5) 0.24839(12) 0.0168(3) Uani 1 1 d . . .
C026 C 0.3136(2) 0.46641(6) -0.15727(16) 0.0304(4) Uani 1 1 d . . .
H026 H 0.309(2) 0.4773(8) -0.213(2) 0.033(8) Uiso 1 1 d . . .
C027 C 0.70506(15) 0.32798(4) 0.58779(13) 0.0193(3) Uani 1 1 d . . .
C028 C 0.36562(18) 0.29121(5) 0.19028(16) 0.0261(4) Uani 1 1 d . . .
H028 H 0.430(2) 0.2876(8) 0.226(2) 0.026(7) Uiso 1 1 d . . .
C029 C 0.72416(14) 0.41291(5) 0.49914(12) 0.0172(3) Uani 1 1 d . . .
H029 H 0.796(2) 0.4085(7) 0.4791(19) 0.021(6) Uiso 1 1 d . . .
C02A C 0.4031(2) 0.31594(7) 0.39500(17) 0.0327(5) Uani 1 1 d . . .
H02D H 0.394(3) 0.2907(9) 0.381(2) 0.043(9) Uiso 1 1 d . . .
H02E H 0.394(3) 0.3185(9) 0.453(2) 0.038(9) Uiso 1 1 d . . .
H02F H 0.475(3) 0.3228(11) 0.384(3) 0.058(11) Uiso 1 1 d . . .
C02B C 0.7735(2) 0.31053(6) 0.95794(17) 0.0321(5) Uani 1 1 d . . .
C02C C 0.66339(14) 0.43734(4) 0.44966(12) 0.0161(3) Uani 1 1 d . . .
C02D C 0.3499(3) 0.34690(8) -0.19931(17) 0.0385(6) Uani 1 1 d . . .
H02G H 0.284(3) 0.3372(10) -0.233(3) 0.049(10) Uiso 1 1 d . . .
H02H H 0.405(3) 0.3334(9) -0.220(2) 0.040(9) Uiso 1 1 d . . .
H02I H 0.361(3) 0.3700(10) -0.223(3) 0.051(11) Uiso 1 1 d . . .
C02E C 0.48645(17) 0.26492(5) 0.63385(18) 0.0286(4) Uani 1 1 d . . .
C02F C 0.72899(15) 0.39998(4) 0.78617(13) 0.0178(3) Uani 1 1 d . . .
H02Y H 0.721(2) 0.4204(7) 0.7491(18) 0.018(6) Uiso 1 1 d . . .
C02G C 0.1017(2) 0.32503(6) -0.12694(19) 0.0337(5) Uani 1 1 d . . .
H02J H 0.157(3) 0.3110(9) -0.146(2) 0.036(8) Uiso 1 1 d . . .
H02K H 0.048(3) 0.3222(10) -0.175(3) 0.055(11) Uiso 1 1 d . . .
H02L H 0.077(3) 0.3173(9) -0.065(3) 0.044(9) Uiso 1 1 d . . .
C02H C 0.74240(14) 0.36760(4) 0.74287(12) 0.0165(3) Uani 1 1 d . . .
C02I C -0.05957(17) 0.46252(6) 0.15771(15) 0.0262(4) Uani 1 1 d . . .
H02M H -0.109(3) 0.4507(8) 0.197(2) 0.036(8) Uiso 1 1 d . . .
H02N H -0.097(2) 0.4742(8) 0.113(2) 0.027(7) Uiso 1 1 d . . .
H02O H -0.024(2) 0.4796(7) 0.1916(19) 0.021(7) Uiso 1 1 d . . .
C02J C 0.74569(16) 0.37471(5) 0.93971(13) 0.0209(3) Uani 1 1 d . . .
H02Z H 0.741(2) 0.3761(8) 1.005(2) 0.029(7) Uiso 1 1 d . . .
C02K C 1.12162(19) 0.31422(7) 0.58292(17) 0.0311(5) Uani 1 1 d . . .
C02L C 0.01723(14) 0.43818(5) 0.11067(13) 0.0185(3) Uani 1 1 d . . .
H02P H -0.020(2) 0.4208(7) 0.0757(19) 0.022(7) Uiso 1 1 d . . .
C02M C 0.68715(14) 0.39484(4) 0.57527(12) 0.0161(3) Uani 1 1 d . . .
C02N C 0.75836(15) 0.33891(5) 0.80235(13) 0.0191(3) Uani 1 1 d . . .
H02 H 0.770(2) 0.3168(7) 0.7749(18) 0.018(6) Uiso 1 1 d . . .
C02O C 0.12441(17) 0.32315(6) 0.16414(17) 0.0270(4) Uani 1 1 d . . .
C02P C 0.03910(19) 0.38724(6) -0.10952(16) 0.0288(4) Uani 1 1 d . . .
H02R H 0.014(3) 0.3834(8) -0.046(2) 0.034(8) Uiso 1 1 d . . .
H02S H -0.014(3) 0.3825(10) -0.159(3) 0.048(10) Uiso 1 1 d . . .
H02T H 0.054(2) 0.4122(8) -0.1182(19) 0.022(7) Uiso 1 1 d . . .
B02Q B 0.75344(16) 0.36424(5) 0.63079(14) 0.0170(3) Uani 1 1 d . . .
C02R C 0.3836(3) 0.28398(6) 0.0885(2) 0.0423(7) Uani 1 1 d . . .
H02U H 0.311(3) 0.2876(10) 0.050(3) 0.057(11) Uiso 1 1 d . . .
H02V H 0.411(3) 0.2603(12) 0.074(3) 0.071(13) Uiso 1 1 d . . .
H02W H 0.438(3) 0.2989(10) 0.070(2) 0.046(10) Uiso 1 1 d . . .
C02S C 0.07051(17) 0.33930(6) 0.10408(16) 0.0257(4) Uani 1 1 d . . .
H02X H 0.008(3) 0.3405(9) 0.075(2) 0.042(9) Uiso 1 1 d . . .
H02Q H 0.127(3) 0.3043(12) 0.213(3) 0.071(13) Uiso 1 1 d . . .
F5 F 1.1975(17) 0.3180(5) 0.5307(15) 0.020(4) Uiso 0.060(4) 1 d P A 2
F6 F 1.198(2) 0.3092(7) 0.6366(18) 0.032(6) Uiso 0.060(4) 1 d P A 2
F7 F 1.072(2) 0.2847(7) 0.5513(19) 0.031(6) Uiso 0.060(4) 1 d P A 2

loop_
_atom_site_aniso_label
_atom_site_aniso_U_11
_atom_site_aniso_U_22
_atom_site_aniso_U_33
_atom_site_aniso_U_23
_atom_site_aniso_U_13
_atom_site_aniso_U_12
Fe01 0.01412(10) 0.01238(9) 0.01718(10) 0.00252(8) -0.00397(8) -0.00329(8)
P002 0.01596(18) 0.01307(17) 0.0216(2) 0.00441(14) -0.00618(15) -0.00329(14)
P003 0.01307(17) 0.01698(18) 0.01695(18) 0.00180(14) -0.00125(14) -0.00099(14)
P004 0.0216(2) 0.01399(17) 0.01726(18) -0.00013(14) -0.00268(15) 0.00016(15)
Si00 0.01371(19) 0.01092(17) 0.01609(19) 0.00108(14) -0.00107(15) -0.00156(14)
F006 0.0324(7) 0.0332(7) 0.0249(6) 0.0113(5) -0.0015(5) 0.0010(5)
F007 0.0614(11) 0.0282(7) 0.0267(6) -0.0017(5) 0.0013(6) 0.0195(7)
F008 0.0459(9) 0.0349(7) 0.0368(8) 0.0052(6) -0.0001(6) -0.0218(7)
F009 0.0205(6) 0.0504(9) 0.0490(9) 0.0248(7) 0.0095(6) 0.0040(6)
F00A 0.0201(6) 0.0557(9) 0.0338(7) 0.0169(7) 0.0018(5) 0.0145(6)
F00B 0.0394(8) 0.0445(8) 0.0326(7) 0.0110(6) 0.0184(6) 0.0133(7)
F00C 0.0935(15) 0.0270(7) 0.0250(7) -0.0084(6) -0.0111(8) 0.0006(8)
F00D 0.0338(8) 0.0533(10) 0.0455(9) 0.0115(8) -0.0062(7) -0.0144(7)
F00E 0.1066(17) 0.0180(6) 0.0441(9) -0.0056(6) 0.0284(10) -0.0141(8)
F00F 0.0308(8) 0.0660(12) 0.0511(10) -0.0312(9) 0.0074(7) 0.0114(8)
F00G 0.0387(9) 0.0296(7) 0.0758(13) -0.0216(8) -0.0022(8) -0.0123(6)
F00H 0.0796(13) 0.0396(9) 0.0310(8) -0.0147(7) -0.0252(8) 0.0142(9)
F00I 0.1044(16) 0.0272(7) 0.0224(7) 0.0002(5) 0.0078(8) 0.0005(9)
F00J 0.0213(7) 0.0414(9) 0.0807(13) 0.0042(9) -0.0027(7) -0.0054(6)
F00K 0.0263(7) 0.0313(7) 0.0778(13) -0.0017(8) 0.0016(8) 0.0101(6)
F00L 0.124(2) 0.0403(9) 0.0330(8) 0.0047(7) 0.0004(10) 0.0511(11)
F00M 0.0434(10) 0.0467(10) 0.1128(19) -0.0477(12) -0.0105(11) 0.0174(8)
F00N 0.0823(14) 0.0368(8) 0.0237(7) 0.0032(6) -0.0079(7) 0.0244(8)
F00O 0.0682(15) 0.0508(12) 0.150(3) -0.0548(15) 0.0556(16) -0.0304(11)
F00P 0.0286(10) 0.0594(14) 0.126(3) -0.0195(16) 0.0029(13) 0.0207(9)
F00Q 0.0805(17) 0.0741(17) 0.0562(14) -0.0369(13) -0.0253(12) 0.0542(14)
C00R 0.0166(8) 0.0264(9) 0.0338(10) 0.0028(8) -0.0028(7) 0.0027(7)
F00S 0.0762(16) 0.0683(15) 0.144(3) 0.0793(17) -0.0488(16) -0.0367(13)
C00T 0.0140(6) 0.0178(7) 0.0172(7) -0.0007(5) 0.0001(5) 0.0023(5)
C00U 0.0171(7) 0.0302(9) 0.0222(8) 0.0037(7) 0.0012(6) 0.0049(7)
C00V 0.0232(8) 0.0203(8) 0.0213(8) -0.0001(6) -0.0009(6) 0.0082(6)
F00W 0.128(3) 0.0572(14) 0.0753(16) 0.0394(12) 0.0539(16) 0.0680(16)
C00X 0.0150(6) 0.0135(6) 0.0186(7) 0.0008(5) -0.0023(5) -0.0019(5)
C00Y 0.0201(8) 0.0139(6) 0.0261(8) -0.0042(6) -0.0059(6) 0.0037(6)
C00Z 0.0180(8) 0.0250(8) 0.0236(8) 0.0020(7) -0.0029(6) 0.0017(6)
C010 0.0224(8) 0.0141(7) 0.0319(9) -0.0038(6) -0.0110(7) 0.0036(6)
C011 0.0341(10) 0.0149(7) 0.0309(10) -0.0046(7) -0.0158(8) 0.0054(7)
C012 0.0217(8) 0.0157(7) 0.0172(7) 0.0031(5) 0.0037(6) 0.0022(6)
C013 0.0208(8) 0.0169(7) 0.0241(8) -0.0021(6) -0.0033(6) -0.0037(6)
F014 0.129(2) 0.0545(13) 0.126(2) 0.0569(15) -0.093(2) -0.0487(14)
C015 0.0383(11) 0.0161(7) 0.0223(8) -0.0037(6) -0.0105(8) 0.0098(7)
C016 0.0171(7) 0.0137(6) 0.0163(6) 0.0003(5) -0.0019(5) -0.0010(5)
C017 0.0228(8) 0.0252(8) 0.0210(8) -0.0048(6) -0.0002(6) 0.0027(7)
C018 0.0187(8) 0.0294(10) 0.0447(13) 0.0027(9) -0.0072(8) -0.0022(7)
C019 0.0223(8) 0.0224(8) 0.0238(8) 0.0054(7) 0.0016(7) 0.0058(7)
C01A 0.0152(7) 0.0138(6) 0.0213(7) 0.0011(5) -0.0034(5) -0.0010(5)
C01B 0.0163(7) 0.0193(7) 0.0318(9) 0.0042(7) -0.0042(7) 0.0013(6)
C01C 0.0167(8) 0.0325(10) 0.0363(11) 0.0061(9) 0.0028(8) -0.0041(7)
C01D 0.0177(7) 0.0192(7) 0.0234(8) -0.0004(6) -0.0025(6) 0.0028(6)
C01E 0.0209(8) 0.0274(9) 0.0197(8) 0.0000(6) -0.0013(6) 0.0113(7)
C01F 0.0391(11) 0.0233(8) 0.0157(7) 0.0041(6) 0.0046(7) 0.0040(8)
C01G 0.0228(8) 0.0227(8) 0.0221(8) 0.0035(6) 0.0022(6) -0.0003(6)
C01H 0.0304(10) 0.0199(8) 0.0222(8) -0.0033(6) 0.0001(7) 0.0038(7)
C01I 0.0150(7) 0.0245(8) 0.0313(9) 0.0024(7) -0.0001(7) -0.0029(6)
C01J 0.0174(7) 0.0176(7) 0.0263(8) 0.0024(6) 0.0003(6) -0.0029(6)
C01K 0.0261(10) 0.0283(10) 0.0311(10) -0.0064(8) 0.0028(8) 0.0035(8)
C01L 0.0176(7) 0.0270(9) 0.0216(8) 0.0058(7) 0.0014(6) -0.0010(6)
C01M 0.0288(10) 0.0315(10) 0.0193(8) 0.0025(7) -0.0041(7) -0.0002(8)
C01N 0.0384(12) 0.0160(7) 0.0326(10) 0.0082(7) 0.0119(9) -0.0001(7)
C01O 0.0612(16) 0.0186(8) 0.0206(9) -0.0026(7) -0.0080(9) 0.0102(9)
C01P 0.0171(7) 0.0122(6) 0.0189(7) 0.0021(5) 0.0036(5) 0.0007(5)
C01Q 0.0206(8) 0.0146(6) 0.0200(7) -0.0027(5) -0.0002(6) -0.0005(5)
C01R 0.0357(11) 0.0186(8) 0.0231(8) -0.0048(6) 0.0000(7) 0.0007(7)
C01S 0.0222(8) 0.0168(7) 0.0208(7) 0.0030(6) -0.0036(6) 0.0018(6)
C01T 0.0307(10) 0.0199(8) 0.0250(9) -0.0051(7) -0.0076(7) -0.0027(7)
C01U 0.0192(7) 0.0172(7) 0.0203(7) -0.0007(6) -0.0021(6) 0.0048(6)
C01V 0.0289(9) 0.0243(8) 0.0203(8) -0.0031(7) -0.0073(7) 0.0011(7)
C01W 0.0322(10) 0.0159(7) 0.0223(8) -0.0013(6) -0.0057(7) 0.0054(7)
C01X 0.0248(10) 0.0500(14) 0.0264(10) 0.0152(10) 0.0020(8) 0.0014(10)
C01Y 0.0168(7) 0.0165(6) 0.0168(7) 0.0011(5) 0.0009(5) 0.0009(5)
C01Z 0.0191(7) 0.0166(7) 0.0174(7) 0.0012(5) -0.0012(6) 0.0029(6)
C020 0.0244(8) 0.0139(7) 0.0276(9) 0.0025(6) 0.0059(7) -0.0010(6)
C021 0.0365(13) 0.0183(9) 0.0673(19) 0.0136(10) -0.0130(13) -0.0092(9)
C022 0.0316(10) 0.0241(9) 0.0236(9) -0.0083(7) -0.0041(7) 0.0032(7)
C023 0.0177(8) 0.0328(10) 0.0216(8) 0.0025(7) -0.0017(6) 0.0065(7)
C024 0.0192(8) 0.0258(8) 0.0227(8) 0.0091(7) -0.0043(6) -0.0022(6)
C025 0.0166(7) 0.0174(7) 0.0163(7) -0.0014(5) -0.0012(5) 0.0006(5)
C026 0.0451(13) 0.0236(9) 0.0232(9) 0.0102(7) 0.0122(9) 0.0039(8)
C027 0.0220(8) 0.0130(6) 0.0225(8) -0.0021(6) -0.0055(6) 0.0047(6)
C028 0.0293(10) 0.0133(7) 0.0349(10) 0.0046(7) -0.0108(8) -0.0023(6)
C029 0.0165(7) 0.0166(6) 0.0185(7) -0.0007(5) 0.0007(5) 0.0014(5)
C02A 0.0324(11) 0.0380(12) 0.0272(10) 0.0122(9) -0.0073(8) 0.0078(9)
C02B 0.0422(13) 0.0228(9) 0.0305(10) 0.0055(8) -0.0094(9) 0.0055(8)
C02C 0.0176(7) 0.0149(6) 0.0157(6) -0.0003(5) 0.0013(5) 0.0003(5)
C02D 0.0490(15) 0.0440(14) 0.0226(10) -0.0078(9) 0.0039(10) 0.0139(12)
C02E 0.0220(9) 0.0180(8) 0.0449(12) -0.0061(8) -0.0114(8) 0.0011(7)
C02F 0.0206(7) 0.0128(6) 0.0198(7) -0.0010(5) -0.0017(6) 0.0002(5)
C02G 0.0384(12) 0.0257(10) 0.0359(12) -0.0081(9) -0.0120(10) -0.0038(9)
C02H 0.0162(7) 0.0134(6) 0.0197(7) -0.0006(5) -0.0020(5) 0.0011(5)
C02I 0.0221(9) 0.0317(10) 0.0251(9) 0.0041(8) 0.0023(7) 0.0101(7)
C02J 0.0234(8) 0.0190(7) 0.0200(8) -0.0006(6) -0.0032(6) 0.0009(6)
C02K 0.0274(10) 0.0356(11) 0.0303(10) -0.0012(8) -0.0012(8) 0.0161(9)
C02L 0.0164(7) 0.0196(7) 0.0192(7) 0.0017(6) -0.0017(6) 0.0026(6)
C02M 0.0169(7) 0.0135(6) 0.0178(7) -0.0015(5) -0.0010(5) 0.0004(5)
C02N 0.0207(8) 0.0139(6) 0.0222(8) -0.0007(6) -0.0046(6) 0.0025(6)
C02O 0.0238(9) 0.0213(8) 0.0356(10) 0.0073(7) -0.0015(8) -0.0073(7)
C02P 0.0278(10) 0.0307(10) 0.0270(9) -0.0018(8) -0.0095(8) 0.0031(8)
B02Q 0.0184(8) 0.0132(7) 0.0191(8) -0.0015(6) -0.0020(6) 0.0030(6)
C02R 0.070(2) 0.0174(9) 0.0390(13) -0.0046(9) -0.0094(13) 0.0049(11)
C02S 0.0213(8) 0.0258(9) 0.0295(9) 0.0009(7) -0.0049(7) -0.0086(7)

loop_
_atom_type_symbol
_atom_type_description
_atom_type_scat_dispersion_real
_atom_type_scat_dispersion_imag
_atom_type_scat_source
C C 0.0033 0.0016 'International Tables Vol C Tables 4.2.6.8 and 6.1.1.4'
H H 0.0000 0.0000 'International Tables Vol C Tables 4.2.6.8 and 6.1.1.4'
B B 0.0013 0.0007 'International Tables Vol C Tables 4.2.6.8 and 6.1.1.4'
F F 0.0171 0.0103 'International Tables Vol C Tables 4.2.6.8 and 6.1.1.4'
Fe Fe 0.3463 0.8444 'International Tables Vol C Tables 4.2.6.8 and 6.1.1.4'
P P 0.1023 0.0942 'International Tables Vol C Tables 4.2.6.8 and 6.1.1.4'
Si Si 0.0817 0.0704 'International Tables Vol C Tables 4.2.6.8 and 6.1.1.4'

loop_
_geom_angle_atom_site_label_1
_geom_angle_atom_site_label_2
_geom_angle_atom_site_label_3
_geom_angle
P002 Fe01 P003 118.82(3)
P002 Fe01 P004 112.25(3)
P002 Fe01 Si00 79.64(3)
P003 Fe01 P004 117.80(2)
Si00 Fe01 P003 77.37(3)
Si00 Fe01 P004 79.37(2)
C02O Fe01 P002 80.62(7)
C02O Fe01 P003 102.35(8)
C02O Fe01 P004 119.23(7)
C02O Fe01 Si00 157.06(7)
C02S Fe01 P002 116.91(7)
C02S Fe01 P003 89.30(7)
C02S Fe01 P004 97.59(7)
C02S Fe01 Si00 162.66(7)
C02S Fe01 C02O 36.81(9)
C01A P002 Fe01 112.46(6)
C01A P002 C024 101.86(9)
C01A P002 C028 101.52(9)
C024 P002 Fe01 117.04(7)
C024 P002 C028 102.14(10)
C028 P002 Fe01 119.32(7)
C01L P003 Fe01 116.16(7)
C01L P003 C02L 101.75(9)
C025 P003 Fe01 113.63(6)
C025 P003 C01L 104.23(9)
C025 P003 C02L 103.66(8)
C02L P003 Fe01 115.75(6)
C012 P004 Fe01 108.53(6)
C012 P004 C01H 101.72(9)
C012 P004 C01V 105.56(9)
C01H P004 Fe01 122.47(7)
C01V P004 Fe01 114.94(8)
C01V P004 C01H 101.77(10)
C00X Si00 Fe01 110.12(6)
C00X Si00 C016 109.25(8)
C00X Si00 C01P 109.14(8)
C016 Si00 Fe01 112.37(6)
C01P Si00 Fe01 108.99(6)
C01P Si00 C016 106.87(8)
C01B C00R H00R 121(2)
C01B C00R C01I 120.37(18)
C01I C00R H00R 119(2)
C01Y C00T C00U 119.61(16)
C01Y C00T C01Z 121.01(16)
C01Z C00T C00U 119.26(16)
F009 C00U C00T 112.52(17)
F00A C00U F009 106.23(17)
F00A C00U F00F 106.72(18)
F00A C00U C00T 112.97(17)
F00F C00U F009 106.64(19)
F00F C00U C00T 111.33(17)
C01E C00V H00V 119.5(16)
C01U C00V H00V 118.6(16)
C01U C00V C01E 121.89(19)
C01A C00X Si00 116.96(13)
C01J C00X Si00 123.84(13)
C01J C00X C01A 119.04(16)
C010 C00Y H00Y 118.3(17)
C027 C00Y H00Y 119.4(17)
C027 C00Y C010 122.33(19)
C01D C00Z C018 118.51(18)
C01D C00Z C023 120.73(19)
C023 C00Z C018 120.69(19)
C00Y C010 C02E 118.4(2)
C011 C010 C00Y 120.4(2)
C011 C010 C02E 121.15(18)
C010 C011 H011 118.9(18)
C015 C011 C010 118.34(18)
C015 C011 H011 122.7(17)
C01F C012 P004 123.42(15)
C01F C012 C01P 120.80(17)
C01P C012 P004 115.77(13)
C016 C013 H013 119.7(16)
C01T C013 H013 119.6(16)
C01T C013 C016 120.70(19)
C011 C015 C01O 119.16(19)
C011 C015 C01W 121.2(2)
C01W C015 C01O 119.7(2)
C013 C016 Si00 125.13(14)
C013 C016 C025 118.43(17)
C025 C016 Si00 116.42(12)
C022 C017 H017 116.6(18)
C022 C017 C025 120.0(2)
C025 C017 H017 123.5(18)
F00J C018 F00O 103.4(2)
F00J C018 C00Z 113.7(2)
F00O C018 C00Z 111.9(2)
F014 C018 F00J 109.5(3)
F014 C018 F00O 104.6(3)
F014 C018 C00Z 112.9(2)
H01A C019 H01B 106(3)
H01A C019 H01C 110(3)
H01B C019 H01C 104(3)
C02L C019 H01A 108.1(19)
C02L C019 H01B 111.7(18)
C02L C019 H01C 116.0(19)
C00X C01A P002 114.82(13)
C00X C01A C01B 119.95(16)
C01B C01A P002 125.22(14)
C00R C01B C01A 120.05(18)
C00R C01B H01D 116.7(16)
C01A C01B H01D 123.2(16)
H01E C01C H01F 110(3)
H01E C01C H01G 107(2)
H01F C01C H01G 109(3)
C01L C01C H01E 113.5(18)
C01L C01C H01F 107(2)
C01L C01C H01G 110.4(18)
C00Z C01D H01Y 118.4(17)
C00Z C01D C01U 122.54(18)
C01U C01D H01Y 119.0(17)
C00V C01E C02K 118.8(2)
C023 C01E C00V 121.15(18)
C023 C01E C02K 120.0(2)
C012 C01F H01H 123(2)
C026 C01F C012 119.7(2)
C026 C01F H01H 117(2)
F006 C01G F00B 106.08(17)
F006 C01G C02C 113.07(17)
F008 C01G F006 106.40(17)
F008 C01G F00B 106.32(18)
F008 C01G C02C 112.29(17)
F00B C01G C02C 112.17(16)
P004 C01H H01I 107.4(19)
C01K C01H P004 111.10(14)
C01K C01H H01I 108.3(19)
C02D C01H P004 114.32(16)
C02D C01H H01I 106.6(18)
C02D C01H C01K 109.0(2)
C00R C01I H01J 121.6(18)
C01J C01I C00R 119.86(18)
C01J C01I H01J 118.5(18)
C00X C01J H01K 118.4(17)
C01I C01J C00X 120.72(17)
C01I C01J H01K 120.7(17)
C01H C01K H01L 110.5(18)
C01H C01K H01M 106(2)
C01H C01K H01N 114.3(18)
H01L C01K H01M 110(3)
H01L C01K H01N 109(3)
H01M C01K H01N 107(3)
P003 C01L H01O 103.4(15)
C01C C01L P003 113.90(15)
C01C C01L H01O 107.5(15)
C01X C01L P003 113.75(15)
C01X C01L C01C 109.85(19)
C01X C01L H01O 107.9(15)
H01P C01M H01Q 107(3)
H01P C01M H01R 110(2)
H01Q C01M H01R 108(2)
C024 C01M H01P 111.5(19)
C024 C01M H01Q 108.4(19)
C024 C01M H01R 111.8(16)
C020 C01N H01S 122(2)
C026 C01N H01S 118(2)
C026 C01N C020 120.33(19)
F007 C01O F00H 105.97(18)
F007 C01O C015 112.03(17)
F00H C01O C015 111.6(2)
F00I C01O F007 106.8(2)
F00I C01O F00H 107.00(19)
F00I C01O C015 112.99(18)
C012 C01P Si00 118.04(13)
C020 C01P Si00 123.33(14)
C020 C01P C012 118.40(17)
C02F C01Q C01R 118.88(17)
C02J C01Q C01R 120.26(17)
C02J C01Q C02F 120.85(16)
F00C C01R C01Q 112.73(18)
F00E C01R F00C 106.4(2)
F00E C01R F00M 106.2(2)
F00E C01R C01Q 113.13(19)
F00M C01R F00C 105.4(2)
F00M C01R C01Q 112.31(18)
C02J C01S C02B 119.58(18)
C02J C01S C02N 121.02(17)
C02N C01S C02B 119.40(18)
C013 C01T H01T 119.0(19)
C022 C01T C013 120.28(18)
C022 C01T H01T 120.7(19)
C00V C01U C01D 115.84(18)
C00V C01U B02Q 124.19(17)
C01D C01U B02Q 119.72(16)
P004 C01V H01V 103.4(15)
C02G C01V P004 110.59(15)
C02G C01V H01V 109.0(15)
C02P C01V P004 113.47(14)
C02P C01V H01V 108.5(15)
C02P C01V C02G 111.4(2)
C015 C01W H01Z 117.0(17)
C015 C01W C027 121.7(2)
C027 C01W H01Z 121.3(17)
C01L C01X H01U 114(2)
C01L C01X H01W 108(2)
C01L C01X H01X 109.8(19)
H01U C01X H01W 109(3)
H01U C01X H01X 110(3)
H01W C01X H01X 106(3)
C00T C01Y H01 119.9(18)
C00T C01Y C02M 122.25(17)
C02M C01Y H01 117.9(18)
C00T C01Z H0AA 118(2)
C02C C01Z C00T 117.68(16)
C02C C01Z H0AA 124(2)
C01N C020 C01P 120.67(19)
C01N C020 H020 121.0(18)
C01P C020 H020 118.2(18)
H02A C021 H02B 115(3)
H02A C021 H02C 105(3)
H02B C021 H02C 106(3)
C028 C021 H02A 116.0(17)
C028 C021 H02B 103(2)
C028 C021 H02C 111(2)
C017 C022 H022 119(2)
C01T C022 C017 120.11(19)
C01T C022 H022 121(2)
C00Z C023 H023 122.3(19)
C01E C023 C00Z 117.83(19)
C01E C023 H023 119.9(18)
P002 C024 H024 104.0(18)
C01M C024 P002 110.62(13)
C01M C024 H024 109.6(18)
C01M C024 C02A 108.43(18)
C02A C024 P002 115.05(17)
C02A C024 H024 109.1(18)
C016 C025 P003 114.33(13)
C017 C025 P003 125.13(15)
C017 C025 C016 120.53(17)
C01F C026 H026 121(2)
C01N C026 C01F 120.05(19)
C01N C026 H026 119(2)
C00Y C027 C01W 116.08(17)
C00Y C027 B02Q 122.13(17)
C01W C027 B02Q 121.33(18)
P002 C028 H028 103.3(17)
C021 C028 P002 116.34(19)
C021 C028 H028 105.7(17)
C02R C028 P002 112.28(15)
C02R C028 C021 109.6(2)
C02R C028 H028 108.9(18)
C02C C029 H029 118.3(16)
C02C C029 C02M 122.15(17)
C02M C029 H029 119.6(16)
C024 C02A H02D 113(2)
C024 C02A H02E 108(2)
C024 C02A H02F 112(2)
H02D C02A H02E 107(3)
H02D C02A H02F 109(3)
H02E C02A H02F 107(3)
F00L C02B C01S 112.3(2)
F00N C02B F00L 105.8(2)
F00N C02B C01S 112.99(19)
F00S C02B F00L 105.4(3)
F00S C02B F00N 107.1(3)
F00S C02B C01S 112.6(2)
C01Z C02C C01G 119.58(16)
C01Z C02C C029 121.00(16)
C029 C02C C01G 119.32(16)
C01H C02D H02G 115(2)
C01H C02D H02H 109(2)
C01H C02D H02I 113(2)
H02G C02D H02H 106(3)
H02G C02D H02I 107(3)
H02H C02D H02I 106(3)
F00D C02E C010 111.81(17)
F00G C02E F00D 105.5(2)
F00G C02E F00K 106.99(18)
F00G C02E C010 113.6(2)
F00K C02E F00D 106.0(2)
F00K C02E C010 112.31(19)
C01Q C02F H02Y 118.6(16)
C01Q C02F C02H 122.17(16)
C02H C02F H02Y 119.2(16)
C01V C02G H02J 111(2)
C01V C02G H02K 107(2)
C01V C02G H02L 111(2)
H02J C02G H02K 104(3)
H02J C02G H02L 111(3)
H02K C02G H02L 112(3)
C02F C02H C02N 115.86(16)
C02F C02H B02Q 121.86(15)
C02N C02H B02Q 121.85(15)
H02M C02I H02N 107(3)
H02M C02I H02O 110(3)
H02N C02I H02O 106(3)
C02L C02I H02M 114.8(19)
C02L C02I H02N 108.5(19)
C02L C02I H02O 110.5(18)
C01Q C02J C01S 118.03(17)
C01Q C02J H02Z 122.3(18)
C01S C02J H02Z 119.5(18)
F00P C02K C01E 112.4(2)
F00Q C02K F00P 105.1(3)
F00Q C02K C01E 112.10(18)
F00W C02K F00P 106.1(3)
F00W C02K F00Q 107.6(3)
F00W C02K C01E 113.0(2)
F5 C02K C01E 118.5(10)
F5 C02K F7 104.9(15)
F6 C02K C01E 117.4(12)
F6 C02K F5 77.4(16)
F6 C02K F7 115.5(17)
F7 C02K C01E 116.5(11)
P003 C02L H02P 104.0(17)
C019 C02L P003 111.22(13)
C019 C02L C02I 109.08(16)
C019 C02L H02P 107.5(17)
C02I C02L P003 114.75(13)
C02I C02L H02P 109.9(17)
C01Y C02M B02Q 120.46(16)
C029 C02M C01Y 115.90(15)
C029 C02M B02Q 123.45(16)
C01S C02N C02H 122.05(16)
C01S C02N H02 120.3(16)
C02H C02N H02 117.6(16)
Fe01 C02O H02Q 141(3)
C02S C02O Fe01 70.15(13)
C02S C02O H02Q 147(3)
C01V C02P H02R 109.9(19)
C01V C02P H02S 108(2)
C01V C02P H02T 113.0(17)
H02R C02P H02S 113(3)
H02R C02P H02T 110(2)
H02S C02P H02T 103(3)
C027 B02Q C01U 113.63(15)
C027 B02Q C02H 113.34(15)
C027 B02Q C02M 103.79(14)
C02H B02Q C01U 103.37(14)
C02H B02Q C02M 111.35(14)
C02M B02Q C01U 111.63(15)
C028 C02R H02U 108(2)
C028 C02R H02V 116(3)
C028 C02R H02W 108(2)
H02U C02R H02V 109(3)
H02U C02R H02W 114(3)
H02V C02R H02W 102(3)
Fe01 C02S H02X 142(2)
C02O C02S Fe01 73.05(13)
C02O C02S H02X 145(2)

loop_
_geom_bond_atom_site_label_1
_geom_bond_atom_site_label_2
_geom_bond_distance
Fe01 P002 2.3493(7)
Fe01 P003 2.4213(7)
Fe01 P004 2.4615(9)
Fe01 Si00 2.3685(7)
Fe01 C02O 1.996(2)
Fe01 C02S 1.963(2)
P002 C01A 1.8252(19)
P002 C024 1.866(2)
P002 C028 1.870(2)
P003 C01L 1.858(2)
P003 C025 1.8222(18)
P003 C02L 1.8685(18)
P004 C012 1.8194(19)
P004 C01H 1.878(2)
P004 C01V 1.861(2)
Si00 C00X 1.8739(18)
Si00 C016 1.8875(18)
Si00 C01P 1.8866(18)
F006 C01G 1.342(2)
F007 C01O 1.342(3)
F008 C01G 1.334(2)
F009 C00U 1.337(3)
F00A C00U 1.332(2)
F00B C01G 1.345(3)
F00C C01R 1.334(3)
F00D C02E 1.344(3)
F00E C01R 1.319(3)
F00F C00U 1.335(3)
F00G C02E 1.330(2)
F00H C01O 1.345(3)
F00I C01O 1.333(3)
F00J C018 1.313(3)
F00K C02E 1.330(3)
F00L C02B 1.332(3)
F00M C01R 1.323(3)
F00N C02B 1.329(3)
F00O C018 1.336(4)
F00P C02K 1.332(3)
F00Q C02K 1.310(3)
C00R H00R 0.95(3)
C00R C01B 1.384(3)
C00R C01I 1.389(3)
F00S C02B 1.311(3)
C00T C00U 1.493(3)
C00T C01Y 1.389(2)
C00T C01Z 1.392(3)
C00V H00V 0.93(3)
C00V C01E 1.398(3)
C00V C01U 1.397(3)
F00W C02K 1.300(3)
C00X C01A 1.400(2)
C00X C01J 1.399(3)
C00Y H00Y 0.96(3)
C00Y C010 1.397(3)
C00Y C027 1.397(3)
C00Z C018 1.489(3)
C00Z C01D 1.389(3)
C00Z C023 1.391(3)
C010 C011 1.389(3)
C010 C02E 1.482(3)
C011 H011 0.90(3)
C011 C015 1.382(4)
C012 C01F 1.398(3)
C012 C01P 1.400(3)
C013 H013 0.95(3)
C013 C016 1.402(2)
C013 C01T 1.392(3)
F014 C018 1.293(3)
C015 C01O 1.504(3)
C015 C01W 1.394(3)
C016 C025 1.402(3)
C017 H017 0.91(3)
C017 C022 1.387(3)
C017 C025 1.400(3)
C019 H01A 0.95(3)
C019 H01B 0.96(3)
C019 H01C 0.96(3)
C019 C02L 1.521(3)
C01A C01B 1.400(3)
C01B H01D 0.94(3)
C01C H01E 0.97(3)
C01C H01F 0.85(3)
C01C H01G 0.99(3)
C01C C01L 1.528(3)
C01D H01Y 0.94(3)
C01D C01U 1.401(3)
C01E C023 1.386(3)
C01E C02K 1.495(3)
C01F H01H 0.91(3)
C01F C026 1.389(3)
C01G C02C 1.490(3)
C01H H01I 0.96(3)
C01H C01K 1.529(3)
C01H C02D 1.524(3)
C01I H01J 0.95(3)
C01I C01J 1.386(3)
C01J H01K 0.95(3)
C01K H01L 0.99(3)
C01K H01M 0.92(4)
C01K H01N 0.93(3)
C01L H01O 0.97(3)
C01L C01X 1.526(3)
C01M H01P 1.01(3)
C01M H01Q 0.95(3)
C01M H01R 0.97(3)
C01M C024 1.524(3)
C01N H01S 0.93(3)
C01N C020 1.390(3)
C01N C026 1.384(4)
C01P C020 1.400(2)
C01Q C01R 1.492(3)
C01Q C02F 1.394(3)
C01Q C02J 1.386(3)
C01S C02B 1.496(3)
C01S C02J 1.387(3)
C01S C02N 1.391(3)
C01T H01T 0.91(3)
C01T C022 1.384(3)
C01U B02Q 1.640(3)
C01V H01V 0.98(3)
C01V C02G 1.533(3)
C01V C02P 1.525(3)
C01W H01Z 0.94(3)
C01W C027 1.405(3)
C01X H01U 0.97(4)
C01X H01W 0.97(4)
C01X H01X 0.94(3)
C01Y H01 0.89(3)
C01Y C02M 1.399(3)
C01Z H0AA 0.89(3)
C01Z C02C 1.386(3)
C020 H020 0.93(3)
C021 H02A 1.00(3)
C021 H02B 1.07(4)
C021 H02C 0.96(4)
C021 C028 1.530(3)
C022 H022 0.97(3)
C023 H023 0.94(3)
C024 H024 0.96(3)
C024 C02A 1.535(3)
C026 H026 0.91(3)
C027 B02Q 1.632(3)
C028 H028 0.97(3)
C028 C02R 1.520(4)
C029 H029 0.99(3)
C029 C02C 1.395(2)
C029 C02M 1.397(3)
C02A H02D 0.99(4)
C02A H02E 0.86(3)
C02A H02F 0.98(4)
C02D H02G 1.02(4)
C02D H02H 0.93(4)
C02D H02I 0.96(4)
C02F H02Y 0.95(3)
C02F C02H 1.400(2)
C02G H02J 0.94(3)
C02G H02K 0.96(4)
C02G H02L 1.00(4)
C02H C02N 1.402(2)
C02H B02Q 1.633(3)
C02I H02M 0.98(3)
C02I H02N 0.91(3)
C02I H02O 0.93(3)
C02I C02L 1.534(3)
C02J H02Z 0.95(3)
C02K F5 1.26(2)
C02K F6 1.24(3)
C02K F7 1.37(3)
C02L H02P 0.95(3)
C02M B02Q 1.637(3)
C02N H02 0.95(3)
C02O C02S 1.250(3)
C02O H02Q 1.01(4)
C02P H02R 0.99(3)
C02P H02S 0.98(4)
C02P H02T 0.98(3)
C02R H02U 1.08(4)
C02R H02V 1.00(5)
C02R H02W 0.95(4)
C02S H02X 0.90(4)
